data_4345486
loop_
_publ_author_name
'Intini, Francesco Paolo'
'Zajac, Juraj'
'Novohradsky, Vojtech'
'Saltarella, Teresa'
'Pacifico, Concetta'
'Brabec, Viktor'
'Natile, Giovanni'
'Kasparkova, Jana'

_publ_section_title
;
 Novel Antitumor Platinum(II) Conjugates Containing the Nonsteroidal
 Anti-inflammatory Agent Diclofenac: Synthesis and Dual Mechanisms of
 Antiproliferative Effects.
;
_journal_issue 3
_journal_name_full 'Inorganic chemistry'
_journal_page_first 1483
_journal_page_last 1497
_journal_paper_doi 10.1021/acs.inorgchem.6b02553
_journal_volume 56
_journal_year 2017
_chemical_formula_moiety 'C18 H23 Cl4 N3 O2 Pt S'
_chemical_formula_sum 'C18 H23 Cl4 N3 O2 Pt S'
_chemical_formula_weight 682.34
_space_group_IT_number 14
_symmetry_cell_setting monoclinic
_symmetry_space_group_name_Hall '-P 2ybc'
_symmetry_space_group_name_H-M 'P 1 21/c 1'
_atom_sites_solution_hydrogens geom
_atom_sites_solution_primary direct
_atom_sites_solution_secondary difmap
_audit_creation_method SHELXL-97
_audit_update_record
;
2015-05-28 # Formatted by publCIF
;
_cell_angle_alpha 90.00
_cell_angle_beta 97.482(10)
_cell_angle_gamma 90.00
_cell_formula_units_Z 4
_cell_length_a 15.909(2)
_cell_length_b 8.1697(12)
_cell_length_c 18.561(3)
_cell_measurement_reflns_used 23250
_cell_measurement_temperature 293(2)
_cell_measurement_theta_max 22.06
_cell_measurement_theta_min 1.29
_cell_volume 2391.9(6)
_computing_structure_refinement 'SHELXL-97 (Sheldrick, 1997)'
_computing_structure_solution 'SIR2004 (Burla, 2005)'
_diffrn_ambient_temperature 293(2)
_diffrn_measured_fraction_theta_full 0.992
_diffrn_measured_fraction_theta_max 0.992
_diffrn_measurement_device_type 'Nonius KappaCCD diffractometer'
_diffrn_measurement_method '\f and \w'
_diffrn_radiation_monochromator graphite
_diffrn_radiation_source 'fine-focus sealed tube'
_diffrn_radiation_type MoK\a
_diffrn_radiation_wavelength 0.71073
_diffrn_reflns_av_R_equivalents 0.0000
_diffrn_reflns_av_sigmaI/netI 0.2007
_diffrn_reflns_limit_h_max 16
_diffrn_reflns_limit_h_min -16
_diffrn_reflns_limit_k_max 8
_diffrn_reflns_limit_k_min -8
_diffrn_reflns_limit_l_max 19
_diffrn_reflns_limit_l_min -19
_diffrn_reflns_number 23250
_diffrn_reflns_theta_full 22.06
_diffrn_reflns_theta_max 22.06
_diffrn_reflns_theta_min 1.29
_diffrn_standards_number 0
_exptl_absorpt_coefficient_mu 6.420
_exptl_absorpt_correction_T_max 0.425580
_exptl_absorpt_correction_T_min 0.304024
_exptl_absorpt_correction_type multi-scan
_exptl_absorpt_process_details '(SADABS; G. M. Sheldrick, 1996)'
_exptl_crystal_colour colourless
_exptl_crystal_density_diffrn 1.895
_exptl_crystal_density_method 'not measured'
_exptl_crystal_description platly
_exptl_crystal_F_000 1320
_exptl_crystal_size_max 0.155
_exptl_crystal_size_mid 0.090
_exptl_crystal_size_min 0.015
_refine_diff_density_max 2.606
_refine_diff_density_min -1.522
_refine_diff_density_rms 0.227
_refine_ls_extinction_method none
_refine_ls_goodness_of_fit_ref 0.995
_refine_ls_hydrogen_treatment mixed
_refine_ls_matrix_type full
_refine_ls_number_parameters 271
_refine_ls_number_reflns 23250
_refine_ls_number_restraints 2
_refine_ls_restrained_S_all 0.995
_refine_ls_R_factor_all 0.1671
_refine_ls_R_factor_gt 0.0835
_refine_ls_shift/su_max 0.000
_refine_ls_shift/su_mean 0.000
_refine_ls_structure_factor_coef Fsqd
_refine_ls_weighting_details 'calc w=1/[\s^2^(Fo^2^)+(0.0852P)^2^+0.0000P] where P=(Fo^2^+2Fc^2^)/3'
_refine_ls_weighting_scheme calc
_refine_ls_wR_factor_gt 0.1814
_refine_ls_wR_factor_ref 0.2229
_reflns_number_gt 12932
_reflns_number_total 23250
_reflns_threshold_expression >2sigma(I)
_cod_data_source_file ic6b02553_si_002.cif
_cod_data_source_block diclotw
_cod_original_cell_volume 2391.8(6)
_cod_original_sg_symbol_H-M ' P 21/c'
_cod_database_code 4345486

loop_
_symmetry_equiv_pos_as_xyz
'x, y, z'
'x, -y+1/2, z+1/2'
'-x, -y, -z'
'-x, y-1/2, -z-1/2'

loop_
_atom_site_label
_atom_site_type_symbol
_atom_site_fract_x
_atom_site_fract_y
_atom_site_fract_z
_atom_site_U_iso_or_equiv
_atom_site_adp_type
_atom_site_occupancy
_atom_site_symmetry_multiplicity
_atom_site_calc_flag
_atom_site_refinement_flags
Pt1 Pt 0.01870(3) 0.31394(6) 0.36086(3) 0.03184(16) Uani 1 1 d .
Cl2 Cl -0.00216(18) 0.0377(4) 0.35295(19) 0.0522(10) Uani 1 1 d .
S4 S 0.12785(18) 0.2798(4) 0.44625(17) 0.0430(9) Uani 1 1 d .
C17 C 0.1035(8) 0.1420(15) 0.5126(7) 0.072(5) Uani 1 1 d .
H171 H 0.0996 0.0334 0.4927 0.108 Uiso 1 1 calc R
H172 H 0.0502 0.1716 0.5280 0.108 Uiso 1 1 calc R
H173 H 0.1472 0.1454 0.5534 0.108 Uiso 1 1 calc R
O2 O 0.2042(4) 0.2203(11) 0.4159(4) 0.060(3) Uani 1 1 d .
C18 C 0.1539(8) 0.4569(16) 0.5006(8) 0.082(5) Uani 1 1 d .
H181 H 0.2000 0.4319 0.5377 0.123 Uiso 1 1 calc R
H182 H 0.1054 0.4903 0.5228 0.123 Uiso 1 1 calc R
H183 H 0.1703 0.5439 0.4706 0.123 Uiso 1 1 calc R
Cl1 Cl 0.0260(3) 0.5947(4) 0.3626(2) 0.0629(9) Uani 1 1 d .
N1 N -0.0751(5) 0.3398(10) 0.2733(5) 0.043(3) Uani 1 1 d .
H1N1 H -0.0722 0.4415 0.2552 0.052 Uiso 1 1 calc R
H2N1 H -0.0650 0.2688 0.2384 0.052 Uiso 1 1 calc R
Cl3 Cl -0.3180(2) 1.2866(4) 0.4048(2) 0.0660(11) Uani 1 1 d .
N3 N -0.3237(6) 0.9199(10) 0.3803(5) 0.030(2) Uani 1 1 d D
H3A H -0.315(6) 0.812(3) 0.382(6) 0.035 Uiso 1 1 d D
O1 O -0.2631(5) 0.6110(9) 0.3334(5) 0.053(2) Uani 1 1 d .
N2 N -0.2213(5) 0.5579(12) 0.2236(6) 0.035(2) Uani 1 1 d D
H2A H -0.219(6) 0.606(11) 0.180(3) 0.042 Uiso 1 1 d D
Cl4 Cl -0.38653(19) 0.6608(4) 0.47283(18) 0.0466(9) Uani 1 1 d .
C1 C -0.1642(6) 0.3111(15) 0.2915(6) 0.037(3) Uani 1 1 d .
H12 H -0.1702 0.3658 0.3373 0.044 Uiso 1 1 d .
H11 H -0.1745 0.1953 0.2963 0.044 Uiso 1 1 d .
C2 C -0.2306(7) 0.3805(14) 0.2340(6) 0.034(3) Uani 1 1 d .
H22 H -0.2859 0.3583 0.2443 0.041 Uiso 1 1 d .
H21 H -0.2222 0.3270 0.1867 0.041 Uiso 1 1 d .
C3 C -0.2404(7) 0.6564(13) 0.2761(7) 0.033(3) Uani 1 1 d .
C4 C -0.2328(7) 0.8438(13) 0.2595(6) 0.038(3) Uani 1 1 d .
H41 H -0.1986 0.8940 0.2994 0.045 Uiso 1 1 d .
H42 H -0.2061 0.8556 0.2150 0.045 Uiso 1 1 d .
C5 C -0.3206(6) 0.9221(13) 0.2491(7) 0.028(3) Uani 1 1 d .
C6 C -0.3596(7) 0.9522(14) 0.1812(7) 0.034(3) Uani 1 1 d .
H6 H -0.3326 0.9293 0.1425 0.040 Uiso 1 1 d .
C7 C -0.4373(9) 1.0242(17) 0.1682(8) 0.061(4) Uani 1 1 d .
H7 H -0.4598 1.0445 0.1176 0.073 Uiso 1 1 d .
C8 C -0.4780(7) 1.0685(17) 0.2248(9) 0.058(4) Uani 1 1 d .
H8 H -0.5318 1.1137 0.2170 0.070 Uiso 1 1 d .
C9 C -0.4403(7) 1.0433(14) 0.2967(7) 0.041(3) Uani 1 1 d .
H9 H -0.4666 1.0725 0.3378 0.050 Uiso 1 1 d .
C10 C -0.3611(6) 0.9612(13) 0.3102(7) 0.032(3) Uani 1 1 d .
C11 C -0.3554(6) 0.9762(14) 0.4430(6) 0.030(3) Uani 1 1 d .
C12 C -0.3529(8) 1.1403(14) 0.4604(7) 0.043(4) Uani 1 1 d .
C13 C -0.3755(7) 1.1967(16) 0.5269(7) 0.048(3) Uani 1 1 d .
H13 H -0.3674 1.3025 0.5407 0.058 Uiso 1 1 d .
C14 C -0.4026(8) 1.0837(17) 0.5752(7) 0.049(4) Uani 1 1 d .
H14 H -0.4211 1.1156 0.6196 0.059 Uiso 1 1 d .
C15 C -0.4041(7) 0.9168(15) 0.5595(6) 0.034(3) Uani 1 1 d .
H15 H -0.4218 0.8411 0.5918 0.041 Uiso 1 1 d .
C16 C -0.3813(6) 0.8687(12) 0.4940(8) 0.037(4) Uani 1 1 d .

loop_
_atom_site_aniso_label
_atom_site_aniso_U_11
_atom_site_aniso_U_22
_atom_site_aniso_U_33
_atom_site_aniso_U_23
_atom_site_aniso_U_13
_atom_site_aniso_U_12
Pt1 0.0331(2) 0.0377(3) 0.0254(3) 0.0018(4) 0.00619(19) 0.0021(3)
Cl2 0.075(2) 0.040(2) 0.041(2) 0.0041(19) 0.003(2) 0.0020(17)
S4 0.0393(17) 0.065(3) 0.025(2) 0.0031(19) 0.0072(15) 0.0019(17)
C17 0.080(10) 0.085(13) 0.054(11) 0.042(9) 0.020(8) -0.015(8)
O2 0.043(5) 0.103(8) 0.036(6) -0.007(5) 0.011(4) 0.013(5)
C18 0.078(10) 0.088(13) 0.074(13) -0.053(10) -0.015(9) 0.000(9)
Cl1 0.103(2) 0.044(2) 0.041(2) 0.003(2) 0.009(2) -0.008(2)
N1 0.051(6) 0.012(6) 0.068(8) 0.000(6) 0.012(6) 0.007(5)
Cl3 0.095(3) 0.040(2) 0.072(3) -0.006(2) 0.045(2) -0.024(2)
N3 0.047(6) 0.022(6) 0.021(6) 0.002(6) 0.011(5) 0.004(5)
O1 0.094(7) 0.035(5) 0.035(6) 0.010(5) 0.028(6) 0.014(5)
N2 0.047(6) 0.029(7) 0.026(7) 0.009(6) -0.002(6) 0.000(5)
Cl4 0.0612(19) 0.031(2) 0.048(2) -0.0033(19) 0.0097(17) 0.0011(16)
C1 0.029(6) 0.039(8) 0.044(8) 0.032(8) 0.010(6) -0.001(6)
C2 0.042(7) 0.037(8) 0.021(8) -0.012(6) -0.002(6) 0.008(5)
C3 0.040(7) 0.014(8) 0.045(9) 0.002(7) 0.012(6) 0.005(6)
C4 0.058(8) 0.023(9) 0.036(8) 0.002(6) 0.021(6) 0.001(6)
C5 0.034(7) 0.011(7) 0.039(9) -0.003(6) 0.003(6) -0.004(5)
C6 0.048(8) 0.025(8) 0.028(9) -0.006(6) 0.006(6) -0.005(6)
C7 0.061(10) 0.058(11) 0.065(12) 0.016(9) 0.011(9) -0.007(8)
C8 0.034(8) 0.057(10) 0.081(14) 0.005(10) 0.000(8) 0.017(7)
C9 0.048(8) 0.036(8) 0.042(10) 0.005(7) 0.009(7) 0.001(6)
C10 0.032(6) 0.020(7) 0.045(10) -0.003(7) 0.005(7) -0.003(6)
C11 0.026(6) 0.044(9) 0.021(8) 0.000(7) 0.010(6) -0.006(6)
C12 0.060(8) 0.036(10) 0.037(9) -0.009(7) 0.024(7) -0.026(6)
C13 0.052(8) 0.041(9) 0.056(10) 0.008(9) 0.023(7) 0.000(7)
C14 0.054(8) 0.052(10) 0.044(10) -0.026(8) 0.017(7) 0.015(7)
C15 0.035(7) 0.054(9) 0.012(8) 0.010(7) -0.003(6) 0.011(6)
C16 0.017(6) 0.022(8) 0.073(11) 0.009(7) 0.011(7) 0.015(5)

loop_
_atom_type_symbol
_atom_type_description
_atom_type_scat_dispersion_real
_atom_type_scat_dispersion_imag
_atom_type_scat_source
C C 0.0033 0.0016 'International Tables Vol C Tables 4.2.6.8 and 6.1.1.4'
H H 0.0000 0.0000 'International Tables Vol C Tables 4.2.6.8 and 6.1.1.4'
N N 0.0061 0.0033 'International Tables Vol C Tables 4.2.6.8 and 6.1.1.4'
O O 0.0106 0.0060 'International Tables Vol C Tables 4.2.6.8 and 6.1.1.4'
S S 0.1246 0.1234 'International Tables Vol C Tables 4.2.6.8 and 6.1.1.4'
Cl Cl 0.1484 0.1585 'International Tables Vol C Tables 4.2.6.8 and 6.1.1.4'
Pt Pt -1.7033 8.3905 'International Tables Vol C Tables 4.2.6.8 and 6.1.1.4'

loop_
_geom_angle_atom_site_label_1
_geom_angle_atom_site_label_2
_geom_angle_atom_site_label_3
_geom_angle
N1 Pt1 S4 174.1(3)
N1 Pt1 Cl2 88.1(2)
S4 Pt1 Cl2 90.90(12)
N1 Pt1 Cl1 86.5(2)
S4 Pt1 Cl1 94.74(14)
Cl2 Pt1 Cl1 174.14(13)
O2 S4 C17 108.9(6)
O2 S4 C18 109.8(6)
C17 S4 C18 100.4(7)
O2 S4 Pt1 112.0(4)
C17 S4 Pt1 111.1(5)
C18 S4 Pt1 114.0(5)
C1 N1 Pt1 114.1(7)
C10 N3 C11 122.4(9)
C3 N2 C2 117.7(10)
C2 C1 N1 111.8(9)
N2 C2 C1 112.9(9)
O1 C3 N2 125.1(10)
O1 C3 C4 120.3(10)
N2 C3 C4 114.6(10)
C5 C4 C3 109.9(8)
C6 C5 C10 120.3(10)
C6 C5 C4 119.7(11)
C10 C5 C4 119.9(11)
C5 C6 C7 122.6(12)
C8 C7 C6 119.6(13)
C7 C8 C9 120.6(12)
C8 C9 C10 119.7(12)
N3 C10 C5 120.6(10)
N3 C10 C9 122.6(11)
C5 C10 C9 116.9(11)
C12 C11 C16 117.2(11)
C12 C11 N3 120.7(11)
C16 C11 N3 121.8(11)
C11 C12 C13 121.4(12)
C11 C12 Cl3 122.5(9)
C13 C12 Cl3 116.0(10)
C14 C13 C12 118.9(12)
C13 C14 C15 120.8(11)
C16 C15 C14 117.8(11)
C15 C16 C11 123.9(11)
C15 C16 Cl4 117.9(10)
C11 C16 Cl4 118.1(10)

loop_
_geom_bond_atom_site_label_1
_geom_bond_atom_site_label_2
_geom_bond_distance
Pt1 N1 2.069(9)
Pt1 S4 2.211(3)
Pt1 Cl2 2.283(3)
Pt1 Cl1 2.297(3)
S4 O2 1.486(7)
S4 C17 1.749(11)
S4 C18 1.781(12)
N1 C1 1.517(12)
Cl3 C12 1.718(11)
N3 C10 1.400(14)
N3 C11 1.405(14)
O1 C3 1.224(13)
N2 C3 1.329(14)
N2 C2 1.472(13)
Cl4 C16 1.743(11)
C1 C2 1.512(15)
C3 C4 1.569(14)
C4 C5 1.526(14)
C5 C6 1.354(15)
C5 C10 1.412(15)
C6 C7 1.361(16)
C7 C8 1.352(18)
C8 C9 1.406(18)
C9 C10 1.420(14)
C11 C12 1.379(14)
C11 C16 1.392(15)
C12 C13 1.407(16)
C13 C14 1.393(17)
C14 C15 1.394(16)
C15 C16 1.372(16)
